data_2216728
loop_
_publ_author_name
'\'Smiszek-Lindert, Wioleta'
'Nowak, Maria'
'Kusz, Joachim'

_publ_section_title
;
 <i>N</i>-Benzylthioformamide
;
_journal_coeditor_code RK2054
_journal_issue 12
_journal_name_full 'Acta Crystallographica Section E'
_journal_page_first o4587
_journal_page_last o4587
_journal_paper_doi 10.1107/S1600536807053767
_journal_volume 63
_journal_year 2007
_chemical_formula_iupac 'C8 H9 N S'
_chemical_formula_moiety 'C8 H9 N S'
_chemical_formula_sum 'C8 H9 N S'
_chemical_formula_weight 151.22
_chemical_melting_point 339
_chemical_name_systematic
;
N-Benzylthioformamide
;
_space_group_IT_number 56
_symmetry_cell_setting orthorhombic
_symmetry_space_group_name_Hall '-P 2ab 2ac'
_symmetry_space_group_name_H-M 'P c c n'
_atom_sites_solution_hydrogens geom
_atom_sites_solution_primary direct
_atom_sites_solution_secondary difmap
_audit_creation_method SHELXL97
_cell_angle_alpha 90.00
_cell_angle_beta 90.00
_cell_angle_gamma 90.00
_cell_formula_units_Z 8
_cell_length_a 17.421(4)
_cell_length_b 9.5509(19)
_cell_length_c 9.6729(19)
_cell_measurement_reflns_used 6843
_cell_measurement_temperature 150(2)
_cell_measurement_theta_max 32.71
_cell_measurement_theta_min 3.22
_cell_volume 1609.4(6)
_computing_cell_refinement 'CrysAlis RED (Oxford Diffraction, 2006)'
_computing_data_collection 'CrysAlis CCD (Oxford Diffraction, 2006)'
_computing_data_reduction 'CrysAlis RED (Oxford Diffraction, 2006)'
_computing_molecular_graphics 'ORTEP-3 (Farrugia, 1997)'
_computing_publication_material 'publCIF (Version 1.9_c; Westrip, 2007)'
_computing_structure_refinement 'SHELXL97 (Sheldrick, 1997)'
_computing_structure_solution 'SHELXS97 (Sheldrick, 1997)'
_diffrn_ambient_temperature 150(2)
_diffrn_measured_fraction_theta_full 0.999
_diffrn_measured_fraction_theta_max 0.933
_diffrn_measurement_device_type 'Kuma KM4 CCD Sapphire3'
_diffrn_measurement_method \q
_diffrn_radiation_monochromator graphite
_diffrn_radiation_source 'Fine--focus sealed tube'
_diffrn_radiation_type MoK\a
_diffrn_radiation_wavelength 0.71073
_diffrn_reflns_av_R_equivalents 0.0481
_diffrn_reflns_av_sigmaI/netI 0.0375
_diffrn_reflns_limit_h_max 26
_diffrn_reflns_limit_h_min -25
_diffrn_reflns_limit_k_max 14
_diffrn_reflns_limit_k_min -14
_diffrn_reflns_limit_l_max 8
_diffrn_reflns_limit_l_min -14
_diffrn_reflns_number 14474
_diffrn_reflns_theta_full 25.00
_diffrn_reflns_theta_max 32.71
_diffrn_reflns_theta_min 3.22
_exptl_absorpt_coefficient_mu 0.323
_exptl_absorpt_correction_T_max 0.99315
_exptl_absorpt_correction_T_min 0.96738
_exptl_absorpt_correction_type analytical
_exptl_absorpt_process_details
;
(CrysAlis CCD; Oxford Diffraction, 2006)
Analytical numerical absorption correction using a multifaceted crystal
model based on expressions derived by Clark & Reid (1995).
;
_exptl_crystal_colour colourless
_exptl_crystal_density_diffrn 1.248
_exptl_crystal_density_method 'Not measured'
_exptl_crystal_description needle
_exptl_crystal_F_000 640
_exptl_crystal_size_max 0.60
_exptl_crystal_size_mid 0.17
_exptl_crystal_size_min 0.08
_refine_diff_density_max 0.288
_refine_diff_density_min -0.319
_refine_ls_extinction_method none
_refine_ls_goodness_of_fit_ref 1.000
_refine_ls_hydrogen_treatment mixed
_refine_ls_matrix_type full
_refine_ls_number_parameters 94
_refine_ls_number_reflns 2777
_refine_ls_number_restraints 0
_refine_ls_restrained_S_all 1.000
_refine_ls_R_factor_all 0.0579
_refine_ls_R_factor_gt 0.0369
_refine_ls_shift/su_max 0.001
_refine_ls_shift/su_mean 0.000
_refine_ls_structure_factor_coef Fsqd
_refine_ls_weighting_details 'calc w = 1/[\s^2^(Fo^2^)+(0.0614P)^2^] where P=(Fo^2^+2Fc^2^)/3'
_refine_ls_weighting_scheme calc
_refine_ls_wR_factor_gt 0.0966
_refine_ls_wR_factor_ref 0.1016
_reflns_number_gt 1847
_reflns_number_total 2777
_reflns_threshold_expression I>2\s(I)
_cod_data_source_file rk2054.cif
_cod_data_source_block I
_cod_original_cell_volume 1609.5(6)
_cod_database_code 2216728
_cod_database_fobs_code 2216728

loop_
_symmetry_equiv_pos_as_xyz
'x, y, z'
'-x+1/2, -y+1/2, z'
'-x, y+1/2, -z+1/2'
'x+1/2, -y, -z+1/2'
'-x, -y, -z'
'x-1/2, y-1/2, -z'
'x, -y-1/2, z-1/2'
'-x-1/2, y, z-1/2'

loop_
_atom_site_type_symbol
_atom_site_label
_atom_site_fract_x
_atom_site_fract_y
_atom_site_fract_z
_atom_site_U_iso_or_equiv
_atom_site_adp_type
_atom_site_calc_flag
_atom_site_refinement_flags
_atom_site_occupancy
S S1 0.665841(16) 0.07223(3) 0.11629(3) 0.03143(11) Uani d . 1
N N1 0.69486(6) 0.08107(10) 0.38624(9) 0.0299(2) Uani d . 1
H H1 0.7292(8) 0.0826(13) 0.4483(15) 0.036 Uiso d . 1
C C1 0.60240(6) 0.01605(13) 0.56620(10) 0.0275(2) Uani d . 1
C C2 0.62914(8) -0.11766(14) 0.59359(12) 0.0375(3) Uani d . 1
H H2 0.6556 -0.1683 0.5237 0.045 Uiso calc R 1
C C3 0.61756(8) -0.17825(14) 0.72271(13) 0.0440(3) Uani d . 1
H H3 0.6361 -0.2700 0.7407 0.053 Uiso calc R 1
C C4 0.57927(8) -0.10556(13) 0.82450(12) 0.0384(3) Uani d . 1
H H4 0.5713 -0.1472 0.9125 0.046 Uiso calc R 1
C C5 0.55260(6) 0.02737(14) 0.79845(11) 0.0326(3) Uani d . 1
H H5 0.5262 0.0774 0.8688 0.039 Uiso calc R 1
C C6 0.56401(6) 0.08897(12) 0.66989(11) 0.0293(2) Uani d . 1
H H6 0.5456 0.1810 0.6528 0.035 Uiso calc R 1
C C7 0.61376(7) 0.08306(14) 0.42613(12) 0.0363(3) Uani d . 1
H H7A 0.5832 0.0319 0.3562 0.044 Uiso calc R 1
H H7B 0.5953 0.1810 0.4289 0.044 Uiso calc R 1
C C8 0.71943(6) 0.07808(11) 0.25872(11) 0.0264(2) Uani d . 1
H H8 0.7735 0.0794 0.2459 0.032 Uiso calc R 1

loop_
_atom_site_aniso_label
_atom_site_aniso_U_11
_atom_site_aniso_U_22
_atom_site_aniso_U_33
_atom_site_aniso_U_12
_atom_site_aniso_U_13
_atom_site_aniso_U_23
S1 0.02432(15) 0.0501(2) 0.01989(14) -0.00018(12) 0.00029(9) 0.00021(11)
N1 0.0214(4) 0.0468(6) 0.0215(4) -0.0054(4) -0.0028(3) 0.0005(4)
C1 0.0220(5) 0.0387(6) 0.0219(4) -0.0064(4) -0.0012(4) -0.0012(4)
C2 0.0440(7) 0.0348(6) 0.0337(6) -0.0063(5) 0.0049(5) -0.0102(5)
C3 0.0574(8) 0.0285(6) 0.0462(7) -0.0058(6) 0.0024(6) 0.0036(5)
C4 0.0443(7) 0.0419(7) 0.0289(6) -0.0136(5) 0.0015(5) 0.0060(5)
C5 0.0277(5) 0.0450(7) 0.0251(5) -0.0078(5) 0.0043(4) -0.0041(5)
C6 0.0221(5) 0.0381(6) 0.0277(5) -0.0003(4) 0.0011(4) 0.0005(4)
C7 0.0229(5) 0.0627(9) 0.0233(5) 0.0003(5) 0.0005(4) 0.0048(5)
C8 0.0215(5) 0.0325(6) 0.0253(5) -0.0016(4) 0.0005(4) -0.0001(4)

loop_
_atom_type_symbol
_atom_type_description
_atom_type_scat_dispersion_real
_atom_type_scat_dispersion_imag
_atom_type_scat_source
C C 0.0033 0.0016 'International Tables Vol C Tables 4.2.6.8 and 6.1.1.4'
H H 0.0000 0.0000 'International Tables Vol C Tables 4.2.6.8 and 6.1.1.4'
N N 0.0061 0.0033 'International Tables Vol C Tables 4.2.6.8 and 6.1.1.4'
S S 0.1246 0.1234 'International Tables Vol C Tables 4.2.6.8 and 6.1.1.4'

loop_
_geom_angle_atom_site_label_1
_geom_angle_atom_site_label_2
_geom_angle_atom_site_label_3
_geom_angle
C8 N1 C7 124.42(9)
C8 N1 H1 116.0(9)
C7 N1 H1 119.6(9)
C2 C1 C6 119.01(10)
C2 C1 C7 121.20(10)
C6 C1 C7 119.79(11)
C1 C2 C3 120.44(11)
C1 C2 H2 119.8
C3 C2 H2 119.8
C4 C3 C2 120.16(13)
C4 C3 H3 119.9
C2 C3 H3 119.9
C5 C4 C3 119.87(11)
C5 C4 H4 120.1
C3 C4 H4 120.1
C4 C5 C6 120.42(11)
C4 C5 H5 119.8
C6 C5 H5 119.8
C5 C6 C1 120.10(11)
C5 C6 H6 120.0
C1 C6 H6 120.0
N1 C7 C1 110.91(9)
N1 C7 H7A 109.5
C1 C7 H7A 109.5
N1 C7 H7B 109.5
C1 C7 H7B 109.5
H7A C7 H7B 108.0
N1 C8 S1 126.76(9)
N1 C8 H8 116.6
S1 C8 H8 116.6

loop_
_geom_bond_atom_site_label_1
_geom_bond_atom_site_label_2
_geom_bond_distance
S1 C8 1.6652(11)
N1 C8 1.3059(14)
N1 C7 1.4648(15)
N1 H1 0.848(14)
C1 C2 1.3849(18)
C1 C6 1.3923(15)
C1 C7 1.5114(15)
C2 C3 1.3912(16)
C2 H2 0.9500
C3 C4 1.3771(18)
C3 H3 0.9500
C4 C5 1.3752(18)
C4 H4 0.9500
C5 C6 1.3899(16)
C5 H5 0.9500
C6 H6 0.9500
C7 H7A 0.9900
C7 H7B 0.9900
C8 H8 0.9500

loop_
_geom_hbond_atom_site_label_D
_geom_hbond_atom_site_label_H
_geom_hbond_atom_site_label_A
_geom_hbond_site_symmetry_A
_geom_hbond_distance_DH
_geom_hbond_distance_HA
_geom_hbond_distance_DA
_geom_hbond_angle_DHA
N1 H1 S1 8_756 0.848(14) 2.448(15) 3.2937(11) 175.2(12)

loop_
_cod_related_entry_id
_cod_related_entry_database
_cod_related_entry_code
1 ChemSpider 21120250
